data_7202394
loop_
_publ_author_name
'Hamblin, Jacqueline'
'Argent, Stephen P.'
'Blake, Alexander J.'
'Wilson, Claire'
'Champness, Neil R.'

_publ_section_title
;
 Hydrogen-bonding tectons for the construction of bimolecular framework
 materials
;
_journal_issue 12
_journal_name_full CrystEngComm
_journal_page_first 1782
_journal_paper_doi 10.1039/b811462e
_journal_volume 10
_journal_year 2008
_chemical_formula_moiety 'C27 H30 N6 O6, 2(C6 H6), 2(C2 H6 O S)'
_chemical_formula_sum 'C43 H54 N6 O8 S2'
_chemical_formula_weight 847.04
_chemical_name_systematic
;
?
;
_space_group_IT_number 2
_symmetry_cell_setting triclinic
_symmetry_space_group_name_Hall '-P 1'
_symmetry_space_group_name_H-M 'P -1'
_atom_sites_solution_hydrogens geom
_atom_sites_solution_primary direct
_atom_sites_solution_secondary difmap
_audit_creation_method SHELXL-97
_cell_angle_alpha 85.170(2)
_cell_angle_beta 74.302(2)
_cell_angle_gamma 65.333(2)
_cell_formula_units_Z 2
_cell_length_a 11.9327(12)
_cell_length_b 13.0281(13)
_cell_length_c 15.8112(15)
_cell_measurement_reflns_used 7621
_cell_measurement_temperature 150(2)
_cell_measurement_theta_max 27.483
_cell_measurement_theta_min 2.633
_cell_volume 2149.2(4)
_computing_cell_refinement 'Bruker SAINT version 6.36A (Bruker, 2002)'
_computing_data_collection 'Bruker SMART version 5.624 (Bruker, 2001)'
_computing_data_reduction 'Bruker SAINT; SHELXTL (Sheldrick, 2008)'
_computing_molecular_graphics ' ?'
_computing_publication_material 'enCIFer(Allen et al.,2004);PLATON(Spek,2003)'
_computing_structure_refinement 'SHELXL97 (Sheldrick, 2008)'
_computing_structure_solution 'SHELXS97 (Sheldrick, 1990)'
_diffrn_ambient_temperature 150(2)
_diffrn_measured_fraction_theta_full 0.964
_diffrn_measured_fraction_theta_max 0.964
_diffrn_measurement_device_type 'Bruker SMART1000 CCD area detector'
_diffrn_measurement_method omega
_diffrn_radiation_monochromator graphite
_diffrn_radiation_source 'normal-focus sealed tube'
_diffrn_radiation_type MoK\a
_diffrn_radiation_wavelength 0.71073
_diffrn_reflns_av_R_equivalents 0.034
_diffrn_reflns_av_sigmaI/netI 0.046
_diffrn_reflns_limit_h_max 15
_diffrn_reflns_limit_h_min -15
_diffrn_reflns_limit_k_max 16
_diffrn_reflns_limit_k_min -16
_diffrn_reflns_limit_l_max 20
_diffrn_reflns_limit_l_min -20
_diffrn_reflns_number 19036
_diffrn_reflns_theta_full 27.52
_diffrn_reflns_theta_max 27.52
_diffrn_reflns_theta_min 1.94
_diffrn_standards_decay_% 0
_diffrn_standards_number 0
_exptl_absorpt_coefficient_mu 0.183
_exptl_absorpt_correction_type none
_exptl_crystal_colour colourless
_exptl_crystal_density_diffrn 1.309
_exptl_crystal_density_method 'not measured'
_exptl_crystal_description SHARD
_exptl_crystal_F_000 900
_exptl_crystal_size_max 0.35
_exptl_crystal_size_mid 0.25
_exptl_crystal_size_min 0.10
_refine_diff_density_max 0.83
_refine_diff_density_min -0.41
_refine_diff_density_rms 0.05
_refine_ls_extinction_method none
_refine_ls_goodness_of_fit_ref 1.07
_refine_ls_hydrogen_treatment constr
_refine_ls_matrix_type full
_refine_ls_number_parameters 577
_refine_ls_number_reflns 9542
_refine_ls_number_restraints 48
_refine_ls_restrained_S_all 1.07
_refine_ls_R_factor_all 0.0633
_refine_ls_R_factor_gt 0.0436
_refine_ls_shift/su_max 0.001
_refine_ls_shift/su_mean 0.000
_refine_ls_structure_factor_coef Fsqd
_refine_ls_weighting_details 'calc w=1/[\s^2^(Fo^2^)+(0.0735P)^2^] where P=(Fo^2^+2Fc^2^)/3'
_refine_ls_weighting_scheme calc
_refine_ls_wR_factor_gt 0.120
_refine_ls_wR_factor_ref 0.131
_reflns_number_gt 6924
_reflns_number_total 9542
_reflns_threshold_expression >2sigma(I)
_cod_data_source_file b811462e.txt
_cod_data_source_block 3
_cod_depositor_comments
;
The following automatic conversions were performed:
'_symmetry_cell_setting' value 'Triclinic' changed to 'triclinic'
according to '/home/saulius/struct/CIF-dictionaries/cif_core.dic'
dictionary named 'cif_core.dic' version 2.4.1 from
2010-06-29.

'_refine_ls_hydrogen_treatment' value 'CONSTR' changed to
'constr' according to '/home/saulius/struct/CIF-dictionaries/cif_core.dic'
dictionary named 'cif_core.dic' version 2.4.1 from 2010-06-29.

Automatic conversion script
Id: cif_fix_enum 1527 2010-12-29 10:47:43Z saulius 
;
_cod_original_sg_symbol_H-M P-1
_cod_database_code 7202394

loop_
_symmetry_equiv_pos_as_xyz
'x, y, z'
'-x, -y, -z'

loop_
_atom_site_label
_atom_site_type_symbol
_atom_site_fract_x
_atom_site_fract_y
_atom_site_fract_z
_atom_site_U_iso_or_equiv
_atom_site_adp_type
_atom_site_occupancy
_atom_site_symmetry_multiplicity
_atom_site_calc_flag
_atom_site_refinement_flags
_atom_site_disorder_assembly
_atom_site_disorder_group
N11 N 0.53573(13) -0.00590(12) 0.10834(9) 0.0238(3) Uani 1 1 d . . .
H11 H 0.4686 0.0191 0.0868 0.029 Uiso 1 1 calc R . .
C12 C 0.51451(16) -0.02614(14) 0.19687(10) 0.0220(3) Uani 1 1 d . . .
O12 O 0.40985(11) -0.01686(11) 0.24225(7) 0.0288(3) Uani 1 1 d . . .
N13 N 0.62055(13) -0.05626(11) 0.22923(8) 0.0207(3) Uani 1 1 d . . .
C14 C 0.73751(15) -0.06933(14) 0.17432(10) 0.0212(3) Uani 1 1 d . . .
H14 H 0.8078 -0.0917 0.1994 0.025 Uiso 1 1 calc R . .
C15 C 0.75811(16) -0.05227(14) 0.08730(11) 0.0233(4) Uani 1 1 d . . .
C16 C 0.65100(16) -0.02055(15) 0.04946(11) 0.0239(4) Uani 1 1 d . . .
O16 O 0.65726(12) -0.00657(12) -0.02968(7) 0.0318(3) Uani 1 1 d . . .
C17 C 0.88651(17) -0.06920(17) 0.02874(12) 0.0311(4) Uani 1 1 d . . .
H17A H 0.9480 -0.0889 0.0642 0.047 Uiso 1 1 calc R . .
H17B H 0.8810 0.0007 -0.0019 0.047 Uiso 1 1 calc R . .
H17C H 0.9146 -0.1305 -0.0144 0.047 Uiso 1 1 calc R . .
C18 C 0.61169(16) -0.09653(14) 0.32026(10) 0.0212(3) Uani 1 1 d . . .
H18A H 0.6612 -0.1795 0.3176 0.025 Uiso 1 1 calc R . .
H18B H 0.5213 -0.0811 0.3492 0.025 Uiso 1 1 calc R . .
N21 N 0.39586(14) 0.49355(12) 0.41229(9) 0.0273(3) Uani 1 1 d . . .
H21 H 0.3203 0.5447 0.4096 0.033 Uiso 1 1 calc R . .
C22 C 0.39738(16) 0.40158(14) 0.46113(11) 0.0252(4) Uani 1 1 d . . .
O22 O 0.29919(12) 0.39229(10) 0.50218(9) 0.0338(3) Uani 1 1 d . . .
N23 N 0.51751(13) 0.32041(11) 0.46060(9) 0.0228(3) Uani 1 1 d . . .
C24 C 0.62580(16) 0.33411(14) 0.41468(11) 0.0242(4) Uani 1 1 d . . .
H24 H 0.7064 0.2758 0.4162 0.029 Uiso 1 1 calc R . .
C25 C 0.62398(17) 0.42548(15) 0.36768(11) 0.0259(4) Uani 1 1 d . . .
C26 C 0.50015(17) 0.51544(14) 0.36644(11) 0.0268(4) Uani 1 1 d . . .
O26 O 0.48354(13) 0.60509(10) 0.32915(8) 0.0354(3) Uani 1 1 d . . .
C27 C 0.74244(18) 0.43937(17) 0.31733(14) 0.0370(5) Uani 1 1 d . . .
H27A H 0.8178 0.3733 0.3251 0.056 Uiso 1 1 calc R . .
H27B H 0.7426 0.5075 0.3391 0.056 Uiso 1 1 calc R . .
H27C H 0.7445 0.4464 0.2548 0.056 Uiso 1 1 calc R . .
C28 C 0.52688(16) 0.22380(13) 0.51902(10) 0.0223(4) Uani 1 1 d . . .
H28A H 0.4407 0.2246 0.5424 0.027 Uiso 1 1 calc R . .
H28B H 0.5558 0.2340 0.5695 0.027 Uiso 1 1 calc R . .
N31 N 1.05901(14) -0.42051(12) 0.55353(10) 0.0284(3) Uani 1 1 d . . .
H31 H 1.1231 -0.4860 0.5351 0.034 Uiso 1 1 calc R . .
C32 C 1.05654(16) -0.33050(14) 0.50114(11) 0.0233(4) Uani 1 1 d . . .
O32 O 1.14459(11) -0.33804(10) 0.43620(8) 0.0317(3) Uani 1 1 d . . .
C34 C 0.85906(15) -0.22484(14) 0.60449(11) 0.0218(3) Uani 1 1 d . . .
H34 H 0.7893 -0.1537 0.6218 0.026 Uiso 1 1 calc R . .
C35 C 0.86418(16) -0.31165(14) 0.65762(11) 0.0252(4) Uani 1 1 d . . .
N35 N 0.94897(12) -0.23254(11) 0.52629(9) 0.0200(3) Uani 1 1 d . . .
C36 C 0.97199(17) -0.42009(15) 0.63230(12) 0.0281(4) Uani 1 1 d . . .
O36 O 0.99036(13) -0.50537(11) 0.67502(10) 0.0427(4) Uani 1 1 d . . .
C37 C 0.76644(19) -0.30265(17) 0.74290(13) 0.0388(5) Uani 1 1 d . . .
H37A H 0.7061 -0.2235 0.7558 0.058 Uiso 1 1 calc R . .
H37B H 0.8092 -0.3305 0.7903 0.058 Uiso 1 1 calc R . .
H37C H 0.7202 -0.3481 0.7383 0.058 Uiso 1 1 calc R . .
C38 C 0.94181(15) -0.12992(13) 0.47635(10) 0.0201(3) Uani 1 1 d . . .
H38A H 1.0075 -0.1521 0.4195 0.024 Uiso 1 1 calc R . .
H38B H 0.9615 -0.0813 0.5096 0.024 Uiso 1 1 calc R . .
C41 C 0.65927(15) -0.04397(13) 0.37684(10) 0.0186(3) Uani 1 1 d . . .
C42 C 0.58227(15) 0.06615(13) 0.41294(10) 0.0192(3) Uani 1 1 d . . .
C43 C 0.61740(15) 0.10913(13) 0.47455(10) 0.0182(3) Uani 1 1 d . . .
C44 C 0.73178(14) 0.04484(13) 0.49946(10) 0.0177(3) Uani 1 1 d . . .
C45 C 0.81171(14) -0.06233(13) 0.45897(10) 0.0178(3) Uani 1 1 d . . .
C46 C 0.77479(15) -0.10825(13) 0.39919(10) 0.0185(3) Uani 1 1 d . . .
C47 C 0.46127(16) 0.13694(15) 0.38537(12) 0.0284(4) Uani 1 1 d . . .
H47A H 0.3944 0.1804 0.4364 0.043 Uiso 1 1 calc R . .
H47B H 0.4331 0.0874 0.3616 0.043 Uiso 1 1 calc R . .
H47C H 0.4778 0.1889 0.3402 0.043 Uiso 1 1 calc R . .
C48 C 0.76298(16) 0.09243(14) 0.57007(11) 0.0229(4) Uani 1 1 d . . .
H48A H 0.8410 0.0360 0.5833 0.034 Uiso 1 1 calc R . .
H48B H 0.6922 0.1114 0.6233 0.034 Uiso 1 1 calc R . .
H48C H 0.7759 0.1606 0.5491 0.034 Uiso 1 1 calc R . .
C49 C 0.85713(16) -0.22749(14) 0.36163(11) 0.0236(4) Uani 1 1 d . . .
H49A H 0.8221 -0.2793 0.3945 0.035 Uiso 1 1 calc R . .
H49B H 0.9444 -0.2500 0.3665 0.035 Uiso 1 1 calc R . .
H49C H 0.8582 -0.2303 0.2997 0.035 Uiso 1 1 calc R . .
C1A C 0.5348(3) 0.3783(3) 0.1609(2) 0.0628(10) Uani 0.786(3) 1 d P A 1
H1A H 0.4604 0.4019 0.2087 0.075 Uiso 0.786(3) 1 calc PR A 1
C2A C 0.5721(4) 0.2803(3) 0.1173(3) 0.0649(12) Uani 0.786(3) 1 d P A 1
H2A H 0.5228 0.2370 0.1327 0.078 Uiso 0.786(3) 1 calc PR A 1
C3A C 0.6850(4) 0.2428(3) 0.0487(2) 0.0521(9) Uani 0.786(3) 1 d P A 1
H3A H 0.7122 0.1744 0.0167 0.063 Uiso 0.786(3) 1 calc PR A 1
C4A C 0.7561(3) 0.3070(3) 0.0286(2) 0.0472(8) Uani 0.786(3) 1 d P A 1
H4A H 0.8351 0.2805 -0.0152 0.057 Uiso 0.786(3) 1 calc PR A 1
C5A C 0.7119(3) 0.4093(3) 0.0720(2) 0.0484(8) Uani 0.786(3) 1 d P A 1
H5A H 0.7579 0.4555 0.0564 0.058 Uiso 0.786(3) 1 calc PR A 1
C6A C 0.60026(19) 0.44405(15) 0.13854(12) 0.0557(9) Uani 0.786(3) 1 d P A 1
H6A H 0.5693 0.5145 0.1688 0.067 Uiso 0.786(3) 1 calc PR A 1
C1A' C 0.53084(19) 0.47337(15) 0.04347(12) 0.070(4) Uani 0.214(3) 1 d PRU . 2
H1A' H 0.4832 0.5480 0.0279 0.084 Uiso 0.214(3) 1 calc PR A 2
C2A' C 0.47731(19) 0.39488(15) 0.05883(12) 0.089(5) Uani 0.214(3) 1 d PRU A 2
H2A' H 0.3931 0.4158 0.0538 0.107 Uiso 0.214(3) 1 calc PR A 2
C3A' C 0.54707(19) 0.28574(15) 0.08158(12) 0.074(5) Uani 0.214(3) 1 d PRU A 2
H3A' H 0.5105 0.2321 0.0921 0.089 Uiso 0.214(3) 1 calc PR A 2
C4A' C 0.67035(19) 0.25509(15) 0.08898(12) 0.094(6) Uani 0.214(3) 1 d PRU A 2
H4A' H 0.7180 0.1805 0.1045 0.112 Uiso 0.214(3) 1 calc PR A 2
C5A' C 0.72387(19) 0.33358(15) 0.07362(12) 0.111(7) Uani 0.214(3) 1 d PRU A 2
H5A' H 0.8081 0.3126 0.0787 0.133 Uiso 0.214(3) 1 calc PR A 2
C6A' C 0.65412(19) 0.44273(15) 0.05087(12) 0.090(5) Uani 0.214(3) 1 d PRU A 2
H6A' H 0.6907 0.4964 0.0404 0.108 Uiso 0.214(3) 1 calc PR A 2
C1B C 0.70615(19) 0.67277(15) 0.15896(12) 0.0518(6) Uani 1 1 d R . .
H1B H 0.6439 0.6763 0.2123 0.062 Uiso 1 1 calc R . .
C2B C 0.8332(3) 0.63046(19) 0.15833(17) 0.0541(6) Uani 1 1 d . . .
H2B H 0.8586 0.6059 0.2111 0.065 Uiso 1 1 calc R . .
C3B C 0.9228(3) 0.6240(2) 0.0808(2) 0.0665(8) Uani 1 1 d . . .
H3B H 1.0106 0.5951 0.0799 0.080 Uiso 1 1 calc R . .
C4B C 0.8855(3) 0.6595(2) 0.0043(2) 0.0732(9) Uani 1 1 d . . .
H4B H 0.9478 0.6539 -0.0493 0.088 Uiso 1 1 calc R . .
C5B C 0.7597(3) 0.7025(2) 0.00529(18) 0.0661(8) Uani 1 1 d . . .
H5B H 0.7348 0.7275 -0.0476 0.079 Uiso 1 1 calc R . .
C6B C 0.6686(3) 0.7102(2) 0.08230(18) 0.0561(6) Uani 1 1 d . . .
H6B H 0.5808 0.7407 0.0830 0.067 Uiso 1 1 calc R . .
S1C S 0.97334(5) 0.07324(4) 0.29514(3) 0.03158(13) Uani 1 1 d . . .
O2C O 0.92450(12) 0.15792(12) 0.36937(8) 0.0345(3) Uani 1 1 d . . .
C3C C 0.8560(2) 0.11961(19) 0.23454(14) 0.0423(5) Uani 1 1 d . . .
H3C1 H 0.7779 0.1140 0.2706 0.063 Uiso 1 1 calc R . .
H3C2 H 0.8884 0.0720 0.1810 0.063 Uiso 1 1 calc R . .
H3C3 H 0.8369 0.1983 0.2186 0.063 Uiso 1 1 calc R . .
C4C C 1.0929(2) 0.1017(2) 0.21551(13) 0.0433(5) Uani 1 1 d . . .
H4C1 H 1.0601 0.1825 0.2035 0.065 Uiso 1 1 calc R . .
H4C2 H 1.1163 0.0580 0.1612 0.065 Uiso 1 1 calc R . .
H4C3 H 1.1684 0.0803 0.2379 0.065 Uiso 1 1 calc R . .
S1D S 0.15478(5) 0.78494(4) 0.23214(3) 0.03771(14) Uani 1 1 d . . .
O2D O 0.07701(14) 0.84476(13) 0.16891(9) 0.0457(4) Uani 1 1 d . . .
C3D C 0.2004(2) 0.63661(18) 0.21746(15) 0.0489(6) Uani 1 1 d . . .
H3D1 H 0.1242 0.6206 0.2353 0.073 Uiso 1 1 calc R . .
H3D2 H 0.2589 0.5942 0.2536 0.073 Uiso 1 1 calc R . .
H3D3 H 0.2430 0.6140 0.1555 0.073 Uiso 1 1 calc R . .
C4D C 0.3093(2) 0.7827(2) 0.18837(17) 0.0536(6) Uani 1 1 d . . .
H4D1 H 0.3432 0.7518 0.1279 0.080 Uiso 1 1 calc R . .
H4D2 H 0.3659 0.7353 0.2243 0.080 Uiso 1 1 calc R . .
H4D3 H 0.3039 0.8598 0.1888 0.080 Uiso 1 1 calc R . .

loop_
_atom_site_aniso_label
_atom_site_aniso_U_11
_atom_site_aniso_U_22
_atom_site_aniso_U_33
_atom_site_aniso_U_23
_atom_site_aniso_U_13
_atom_site_aniso_U_12
N11 0.0216(7) 0.0311(8) 0.0200(7) 0.0035(6) -0.0094(6) -0.0102(6)
C12 0.0226(9) 0.0243(9) 0.0204(8) -0.0006(7) -0.0065(7) -0.0099(7)
O12 0.0222(7) 0.0421(8) 0.0228(6) 0.0028(5) -0.0062(5) -0.0140(6)
N13 0.0206(7) 0.0255(7) 0.0165(6) 0.0008(5) -0.0061(5) -0.0092(6)
C14 0.0196(8) 0.0223(8) 0.0229(8) -0.0003(7) -0.0074(7) -0.0084(7)
C15 0.0224(9) 0.0266(9) 0.0229(8) 0.0014(7) -0.0070(7) -0.0116(7)
C16 0.0256(9) 0.0273(9) 0.0213(8) 0.0022(7) -0.0071(7) -0.0130(7)
O16 0.0289(7) 0.0516(8) 0.0189(6) 0.0059(6) -0.0087(5) -0.0196(6)
C17 0.0248(9) 0.0454(11) 0.0243(9) 0.0034(8) -0.0058(7) -0.0162(8)
C18 0.0236(9) 0.0233(9) 0.0173(8) 0.0026(6) -0.0064(6) -0.0098(7)
N21 0.0214(8) 0.0178(7) 0.0303(8) 0.0020(6) -0.0036(6) 0.0016(6)
C22 0.0218(9) 0.0178(8) 0.0246(8) -0.0014(7) -0.0026(7) 0.0010(7)
O22 0.0194(6) 0.0218(6) 0.0427(8) 0.0043(5) 0.0014(6) 0.0018(5)
N23 0.0207(7) 0.0155(7) 0.0233(7) 0.0009(5) -0.0033(6) -0.0006(6)
C24 0.0203(9) 0.0218(9) 0.0249(8) -0.0034(7) -0.0054(7) -0.0028(7)
C25 0.0253(9) 0.0229(9) 0.0260(9) -0.0016(7) -0.0049(7) -0.0072(7)
C26 0.0294(10) 0.0207(9) 0.0233(8) -0.0013(7) -0.0037(7) -0.0050(7)
O26 0.0387(8) 0.0209(7) 0.0360(7) 0.0062(5) -0.0054(6) -0.0059(6)
C27 0.0297(10) 0.0325(11) 0.0455(12) 0.0047(9) -0.0057(9) -0.0126(9)
C28 0.0209(8) 0.0168(8) 0.0203(8) 0.0010(6) -0.0029(6) -0.0008(7)
N31 0.0215(8) 0.0174(7) 0.0342(8) 0.0019(6) -0.0034(6) 0.0010(6)
C32 0.0197(8) 0.0189(8) 0.0259(8) 0.0017(7) -0.0081(7) -0.0017(7)
O32 0.0216(6) 0.0263(7) 0.0295(7) 0.0042(5) -0.0008(5) 0.0028(5)
C34 0.0155(8) 0.0212(8) 0.0246(8) -0.0008(7) -0.0056(6) -0.0029(6)
C35 0.0183(8) 0.0244(9) 0.0279(9) 0.0017(7) -0.0057(7) -0.0043(7)
N35 0.0167(7) 0.0167(7) 0.0221(7) 0.0004(5) -0.0070(5) -0.0014(5)
C36 0.0241(9) 0.0227(9) 0.0326(9) 0.0040(7) -0.0063(7) -0.0064(7)
O36 0.0358(8) 0.0255(7) 0.0511(9) 0.0134(6) -0.0033(7) -0.0049(6)
C37 0.0295(10) 0.0360(11) 0.0372(11) 0.0086(9) -0.0006(8) -0.0067(9)
C38 0.0166(8) 0.0175(8) 0.0227(8) 0.0019(6) -0.0055(6) -0.0038(6)
C41 0.0183(8) 0.0209(8) 0.0145(7) 0.0018(6) -0.0034(6) -0.0068(6)
C42 0.0154(8) 0.0199(8) 0.0175(7) 0.0039(6) -0.0033(6) -0.0038(6)
C43 0.0158(8) 0.0150(8) 0.0175(7) 0.0008(6) -0.0010(6) -0.0026(6)
C44 0.0167(8) 0.0165(8) 0.0170(7) 0.0016(6) -0.0031(6) -0.0051(6)
C45 0.0147(8) 0.0173(8) 0.0174(7) 0.0024(6) -0.0038(6) -0.0034(6)
C46 0.0171(8) 0.0169(8) 0.0165(7) 0.0008(6) -0.0017(6) -0.0038(6)
C47 0.0202(9) 0.0284(9) 0.0303(9) -0.0001(7) -0.0108(7) -0.0012(7)
C48 0.0203(8) 0.0221(8) 0.0235(8) -0.0030(7) -0.0065(7) -0.0050(7)
C49 0.0225(9) 0.0194(8) 0.0239(8) -0.0033(7) -0.0058(7) -0.0032(7)
C1A 0.051(2) 0.058(2) 0.067(2) -0.0223(17) 0.0144(16) -0.0247(17)
C2A 0.059(2) 0.052(2) 0.081(3) -0.017(2) 0.003(2) -0.030(2)
C3A 0.069(2) 0.0336(16) 0.048(2) -0.0092(14) -0.0179(17) -0.0124(15)
C4A 0.0474(18) 0.0412(18) 0.0390(17) -0.0006(13) -0.0058(13) -0.0078(14)
C5A 0.053(2) 0.0410(18) 0.0490(18) -0.0084(15) 0.0006(15) -0.0239(16)
C6A 0.057(2) 0.0447(18) 0.0555(19) -0.0216(15) 0.0072(15) -0.0204(15)
C1A' 0.079(8) 0.033(5) 0.075(8) -0.002(5) -0.024(7) 0.004(5)
C2A' 0.056(8) 0.059(7) 0.119(12) 0.001(8) 0.002(8) -0.007(6)
C3A' 0.129(12) 0.035(6) 0.052(9) -0.014(6) -0.010(8) -0.033(7)
C4A' 0.180(15) 0.030(7) 0.097(14) 0.007(8) -0.109(14) -0.024(8)
C5A' 0.129(14) 0.075(11) 0.155(17) 0.026(13) -0.106(14) -0.028(9)
C6A' 0.128(11) 0.051(8) 0.115(13) 0.014(8) -0.076(11) -0.035(8)
C1B 0.0728(18) 0.0384(13) 0.0450(13) -0.0105(10) 0.0057(12) -0.0344(12)
C2B 0.0735(18) 0.0353(13) 0.0589(15) 0.0015(11) -0.0166(14) -0.0280(12)
C3B 0.0566(17) 0.0374(14) 0.091(2) -0.0052(14) 0.0010(15) -0.0160(12)
C4B 0.088(2) 0.0455(16) 0.0597(17) -0.0141(13) 0.0273(16) -0.0275(16)
C5B 0.104(2) 0.0474(15) 0.0463(14) -0.0041(12) -0.0135(16) -0.0330(16)
C6B 0.0643(16) 0.0383(13) 0.0679(17) -0.0082(12) -0.0110(14) -0.0252(12)
S1C 0.0325(3) 0.0311(3) 0.0258(2) -0.00138(19) -0.00645(19) -0.0083(2)
O2C 0.0280(7) 0.0454(8) 0.0256(6) -0.0091(6) -0.0050(5) -0.0103(6)
C3C 0.0427(12) 0.0528(14) 0.0397(11) -0.0080(10) -0.0161(10) -0.0225(11)
C4C 0.0342(11) 0.0636(15) 0.0302(10) -0.0070(10) -0.0012(9) -0.0213(11)
S1D 0.0395(3) 0.0338(3) 0.0329(3) -0.0011(2) -0.0100(2) -0.0076(2)
O2D 0.0449(9) 0.0456(9) 0.0433(8) 0.0003(7) -0.0217(7) -0.0089(7)
C3D 0.0466(14) 0.0353(12) 0.0506(13) -0.0037(10) 0.0017(11) -0.0111(10)
C4D 0.0470(14) 0.0529(15) 0.0668(16) 0.0077(12) -0.0245(12) -0.0215(12)

loop_
_atom_type_symbol
_atom_type_description
_atom_type_scat_dispersion_real
_atom_type_scat_dispersion_imag
_atom_type_scat_source
C C 0.0033 0.0016 'International Tables Vol C Tables 4.2.6.8 and 6.1.1.4'
H H 0.0000 0.0000 'International Tables Vol C Tables 4.2.6.8 and 6.1.1.4'
N N 0.0061 0.0033 'International Tables Vol C Tables 4.2.6.8 and 6.1.1.4'
O O 0.0106 0.0060 'International Tables Vol C Tables 4.2.6.8 and 6.1.1.4'
S S 0.1246 0.1234 'International Tables Vol C Tables 4.2.6.8 and 6.1.1.4'

loop_
_geom_angle_atom_site_label_1
_geom_angle_atom_site_label_2
_geom_angle_atom_site_label_3
_geom_angle
_geom_angle_site_symmetry_1
_geom_angle_site_symmetry_3
_geom_angle_publ_flag
C12 N11 C16 127.13(14) . . ?
C12 N11 H11 116.4 . . ?
C16 N11 H11 116.4 . . ?
O12 C12 N11 121.92(14) . . ?
O12 C12 N13 123.66(15) . . ?
N11 C12 N13 114.41(14) . . ?
C14 N13 C12 121.13(13) . . ?
C14 N13 C18 119.94(13) . . ?
C12 N13 C18 117.79(13) . . ?
C15 C14 N13 123.98(15) . . ?
C15 C14 H14 118.0 . . ?
N13 C14 H14 118.0 . . ?
C14 C15 C16 117.56(15) . . ?
C14 C15 C17 123.00(15) . . ?
C16 C15 C17 119.40(14) . . ?
O16 C16 N11 119.93(15) . . ?
O16 C16 C15 124.47(16) . . ?
N11 C16 C15 115.59(14) . . ?
C15 C17 H17A 109.5 . . ?
C15 C17 H17B 109.5 . . ?
H17A C17 H17B 109.5 . . ?
C15 C17 H17C 109.5 . . ?
H17A C17 H17C 109.5 . . ?
H17B C17 H17C 109.5 . . ?
N13 C18 C41 115.13(13) . . ?
N13 C18 H18A 108.5 . . ?
C41 C18 H18A 108.5 . . ?
N13 C18 H18B 108.5 . . ?
C41 C18 H18B 108.5 . . ?
H18A C18 H18B 107.5 . . ?
C22 N21 C26 127.36(14) . . ?
C22 N21 H21 116.3 . . ?
C26 N21 H21 116.3 . . ?
O22 C22 N21 122.32(15) . . ?
O22 C22 N23 122.79(15) . . ?
N21 C22 N23 114.89(16) . . ?
C24 N23 C22 121.32(14) . . ?
C24 N23 C28 120.36(13) . . ?
C22 N23 C28 117.96(14) . . ?
C25 C24 N23 123.65(15) . . ?
C25 C24 H24 118.2 . . ?
N23 C24 H24 118.2 . . ?
C24 C25 C26 117.97(16) . . ?
C24 C25 C27 123.31(16) . . ?
C26 C25 C27 118.72(15) . . ?
O26 C26 N21 120.00(16) . . ?
O26 C26 C25 125.29(17) . . ?
N21 C26 C25 114.71(15) . . ?
C25 C27 H27A 109.5 . . ?
C25 C27 H27B 109.5 . . ?
H27A C27 H27B 109.5 . . ?
C25 C27 H27C 109.5 . . ?
H27A C27 H27C 109.5 . . ?
H27B C27 H27C 109.5 . . ?
N23 C28 C43 114.16(13) . . ?
N23 C28 H28A 108.7 . . ?
C43 C28 H28A 108.7 . . ?
N23 C28 H28B 108.7 . . ?
C43 C28 H28B 108.7 . . ?
H28A C28 H28B 107.6 . . ?
C32 N31 C36 127.43(14) . . ?
C32 N31 H31 116.3 . . ?
C36 N31 H31 116.3 . . ?
O32 C32 N35 122.84(15) . . ?
O32 C32 N31 122.11(15) . . ?
N35 C32 N31 115.05(15) . . ?
C35 C34 N35 123.99(15) . . ?
C35 C34 H34 118.0 . . ?
N35 C34 H34 118.0 . . ?
C34 C35 C36 118.20(16) . . ?
C34 C35 C37 123.78(16) . . ?
C36 C35 C37 118.00(15) . . ?
C32 N35 C34 120.65(13) . . ?
C32 N35 C38 118.49(13) . . ?
C34 N35 C38 120.02(13) . . ?
O36 C36 N31 120.42(16) . . ?
O36 C36 C35 125.28(17) . . ?
N31 C36 C35 114.29(15) . . ?
C35 C37 H37A 109.5 . . ?
C35 C37 H37B 109.5 . . ?
H37A C37 H37B 109.5 . . ?
C35 C37 H37C 109.5 . . ?
H37A C37 H37C 109.5 . . ?
H37B C37 H37C 109.5 . . ?
N35 C38 C45 113.02(13) . . ?
N35 C38 H38A 109.0 . . ?
C45 C38 H38A 109.0 . . ?
N35 C38 H38B 109.0 . . ?
C45 C38 H38B 109.0 . . ?
H38A C38 H38B 107.8 . . ?
C46 C41 C42 120.09(14) . . ?
C46 C41 C18 120.04(14) . . ?
C42 C41 C18 119.65(14) . . ?
C43 C42 C41 119.84(14) . . ?
C43 C42 C47 120.30(14) . . ?
C41 C42 C47 119.85(14) . . ?
C42 C43 C44 120.90(14) . . ?
C42 C43 C28 119.00(13) . . ?
C44 C43 C28 120.00(14) . . ?
C45 C44 C43 118.67(14) . . ?
C45 C44 C48 122.17(13) . . ?
C43 C44 C48 119.15(14) . . ?
C44 C45 C46 120.79(14) . . ?
C44 C45 C38 120.86(14) . . ?
C46 C45 C38 118.32(14) . . ?
C41 C46 C45 119.52(14) . . ?
C41 C46 C49 120.34(14) . . ?
C45 C46 C49 120.10(13) . . ?
C42 C47 H47A 109.5 . . ?
C42 C47 H47B 109.5 . . ?
H47A C47 H47B 109.5 . . ?
C42 C47 H47C 109.5 . . ?
H47A C47 H47C 109.5 . . ?
H47B C47 H47C 109.5 . . ?
C44 C48 H48A 109.5 . . ?
C44 C48 H48B 109.5 . . ?
H48A C48 H48B 109.5 . . ?
C44 C48 H48C 109.5 . . ?
H48A C48 H48C 109.5 . . ?
H48B C48 H48C 109.5 . . ?
C46 C49 H49A 109.5 . . ?
C46 C49 H49B 109.5 . . ?
H49A C49 H49B 109.5 . . ?
C46 C49 H49C 109.5 . . ?
H49A C49 H49C 109.5 . . ?
H49B C49 H49C 109.5 . . ?
C2A C1A C6A 121.8(3) . . ?
C2A C1A H1A 119.1 . . ?
C6A C1A H1A 119.1 . . ?
C1A C2A C3A 119.3(4) . . ?
C1A C2A H2A 120.4 . . ?
C3A C2A H2A 120.4 . . ?
C4A C3A C2A 119.1(3) . . ?
C4A C3A H3A 120.4 . . ?
C2A C3A H3A 120.4 . . ?
C5A C4A C3A 119.9(3) . . ?
C5A C4A H4A 120.1 . . ?
C3A C4A H4A 120.1 . . ?
C4A C5A C6A 119.5(3) . . ?
C4A C5A H5A 120.3 . . ?
C6A C5A H5A 120.3 . . ?
C1A C6A C5A 120.3(2) . . ?
C1A C6A H6A 119.9 . . ?
C5A C6A H6A 119.9 . . ?
C2A' C1A' C6A' 120.0 . . ?
C2A' C1A' H1A' 120.0 . . ?
C6A' C1A' H1A' 120.0 . . ?
C1A' C2A' C3A' 120.0 . . ?
C1A' C2A' H2A' 120.0 . . ?
C3A' C2A' H2A' 120.0 . . ?
C4A' C3A' C2A' 120.0 . . ?
C4A' C3A' H3A' 120.0 . . ?
C2A' C3A' H3A' 120.0 . . ?
C5A' C4A' C3A' 120.0 . . ?
C5A' C4A' H4A' 120.0 . . ?
C3A' C4A' H4A' 120.0 . . ?
C4A' C5A' C6A' 120.0 . . ?
C4A' C5A' H5A' 120.0 . . ?
C6A' C5A' H5A' 120.0 . . ?
C5A' C6A' C1A' 120.0 . . ?
C5A' C6A' H6A' 120.0 . . ?
C1A' C6A' H6A' 120.0 . . ?
C2B C1B C6B 120.4(2) . . ?
C2B C1B H1B 119.8 . . ?
C6B C1B H1B 119.8 . . ?
C3B C2B C1B 119.5(2) . . ?
C3B C2B H2B 120.2 . . ?
C1B C2B H2B 120.2 . . ?
C2B C3B C4B 120.0(3) . . ?
C2B C3B H3B 120.0 . . ?
C4B C3B H3B 120.0 . . ?
C5B C4B C3B 120.4(3) . . ?
C5B C4B H4B 119.8 . . ?
C3B C4B H4B 119.8 . . ?
C4B C5B C6B 120.5(3) . . ?
C4B C5B H5B 119.8 . . ?
C6B C5B H5B 119.8 . . ?
C5B C6B C1B 119.3(3) . . ?
C5B C6B H6B 120.4 . . ?
C1B C6B H6B 120.4 . . ?
O2C S1C C4C 106.65(10) . . ?
O2C S1C C3C 106.48(9) . . ?
C4C S1C C3C 97.49(10) . . ?
S1C C3C H3C1 109.5 . . ?
S1C C3C H3C2 109.5 . . ?
H3C1 C3C H3C2 109.5 . . ?
S1C C3C H3C3 109.5 . . ?
H3C1 C3C H3C3 109.5 . . ?
H3C2 C3C H3C3 109.5 . . ?
S1C C4C H4C1 109.5 . . ?
S1C C4C H4C2 109.5 . . ?
H4C1 C4C H4C2 109.5 . . ?
S1C C4C H4C3 109.5 . . ?
H4C1 C4C H4C3 109.5 . . ?
H4C2 C4C H4C3 109.5 . . ?
O2D S1D C4D 107.52(10) . . ?
O2D S1D C3D 107.25(10) . . ?
C4D S1D C3D 96.82(11) . . ?
S1D C3D H3D1 109.5 . . ?
S1D C3D H3D2 109.5 . . ?
H3D1 C3D H3D2 109.5 . . ?
S1D C3D H3D3 109.5 . . ?
H3D1 C3D H3D3 109.5 . . ?
H3D2 C3D H3D3 109.5 . . ?
S1D C4D H4D1 109.5 . . ?
S1D C4D H4D2 109.5 . . ?
H4D1 C4D H4D2 109.5 . . ?
S1D C4D H4D3 109.5 . . ?
H4D1 C4D H4D3 109.5 . . ?
H4D2 C4D H4D3 109.5 . . ?

loop_
_geom_bond_atom_site_label_1
_geom_bond_atom_site_label_2
_geom_bond_distance
_geom_bond_site_symmetry_2
_geom_bond_publ_flag
N11 C12 1.377(2) . ?
N11 C16 1.383(2) . ?
N11 H11 0.8800 . ?
C12 O12 1.222(2) . ?
C12 N13 1.385(2) . ?
N13 C14 1.379(2) . ?
N13 C18 1.4815(19) . ?
C14 C15 1.347(2) . ?
C14 H14 0.9500 . ?
C15 C16 1.447(2) . ?
C15 C17 1.496(2) . ?
C16 O16 1.2357(19) . ?
C17 H17A 0.9800 . ?
C17 H17B 0.9800 . ?
C17 H17C 0.9800 . ?
C18 C41 1.515(2) . ?
C18 H18A 0.9900 . ?
C18 H18B 0.9900 . ?
N21 C22 1.366(2) . ?
N21 C26 1.389(2) . ?
N21 H21 0.8800 . ?
C22 O22 1.226(2) . ?
C22 N23 1.379(2) . ?
N23 C24 1.375(2) . ?
N23 C28 1.481(2) . ?
C24 C25 1.344(2) . ?
C24 H24 0.9500 . ?
C25 C26 1.457(2) . ?
C25 C27 1.498(3) . ?
C26 O26 1.227(2) . ?
C27 H27A 0.9800 . ?
C27 H27B 0.9800 . ?
C27 H27C 0.9800 . ?
C28 C43 1.521(2) . ?
C28 H28A 0.9900 . ?
C28 H28B 0.9900 . ?
N31 C32 1.372(2) . ?
N31 C36 1.388(2) . ?
N31 H31 0.8800 . ?
C32 O32 1.231(2) . ?
C32 N35 1.370(2) . ?
C34 C35 1.341(2) . ?
C34 N35 1.379(2) . ?
C34 H34 0.9500 . ?
C35 C36 1.453(2) . ?
C35 C37 1.501(2) . ?
N35 C38 1.477(2) . ?
C36 O36 1.220(2) . ?
C37 H37A 0.9800 . ?
C37 H37B 0.9800 . ?
C37 H37C 0.9800 . ?
C38 C45 1.520(2) . ?
C38 H38A 0.9900 . ?
C38 H38B 0.9900 . ?
C41 C46 1.406(2) . ?
C41 C42 1.408(2) . ?
C42 C43 1.395(2) . ?
C42 C47 1.512(2) . ?
C43 C44 1.414(2) . ?
C44 C45 1.406(2) . ?
C44 C48 1.518(2) . ?
C45 C46 1.409(2) . ?
C46 C49 1.516(2) . ?
C47 H47A 0.9800 . ?
C47 H47B 0.9800 . ?
C47 H47C 0.9800 . ?
C48 H48A 0.9800 . ?
C48 H48B 0.9800 . ?
C48 H48C 0.9800 . ?
C49 H49A 0.9800 . ?
C49 H49B 0.9800 . ?
C49 H49C 0.9800 . ?
C1A C2A 1.345(5) . ?
C1A C6A 1.352(4) . ?
C1A H1A 0.9500 . ?
C2A C3A 1.407(5) . ?
C2A H2A 0.9500 . ?
C3A C4A 1.386(5) . ?
C3A H3A 0.9500 . ?
C4A C5A 1.378(4) . ?
C4A H4A 0.9500 . ?
C5A C6A 1.380(4) . ?
C5A H5A 0.9500 . ?
C6A H6A 0.9500 . ?
C1A' C2A' 1.3900 . ?
C1A' C6A' 1.3900 . ?
C1A' C1A' 1.695(4) 2_665 ?
C1A' H1A' 0.9500 . ?
C2A' C3A' 1.3900 . ?
C2A' H2A' 0.9500 . ?
C3A' C4A' 1.3900 . ?
C3A' H3A' 0.9500 . ?
C4A' C5A' 1.3900 . ?
C4A' H4A' 0.9500 . ?
C5A' C6A' 1.3900 . ?
C5A' H5A' 0.9500 . ?
C6A' H6A' 0.9500 . ?
C1B C2B 1.377(3) . ?
C1B C6B 1.386(3) . ?
C1B H1B 0.9500 . ?
C2B C3B 1.374(4) . ?
C2B H2B 0.9500 . ?
C3B C4B 1.378(4) . ?
C3B H3B 0.9500 . ?
C4B C5B 1.361(4) . ?
C4B H4B 0.9500 . ?
C5B C6B 1.374(4) . ?
C5B H5B 0.9500 . ?
C6B H6B 0.9500 . ?
S1C O2C 1.4985(13) . ?
S1C C4C 1.775(2) . ?
S1C C3C 1.780(2) . ?
C3C H3C1 0.9800 . ?
C3C H3C2 0.9800 . ?
C3C H3C3 0.9800 . ?
C4C H4C1 0.9800 . ?
C4C H4C2 0.9800 . ?
C4C H4C3 0.9800 . ?
S1D O2D 1.4951(14) . ?
S1D C4D 1.774(2) . ?
S1D C3D 1.793(2) . ?
C3D H3D1 0.9800 . ?
C3D H3D2 0.9800 . ?
C3D H3D3 0.9800 . ?
C4D H4D1 0.9800 . ?
C4D H4D2 0.9800 . ?
C4D H4D3 0.9800 . ?

loop_
_geom_hbond_atom_site_label_D
_geom_hbond_atom_site_label_H
_geom_hbond_atom_site_label_A
_geom_hbond_distance_DH
_geom_hbond_distance_HA
_geom_hbond_distance_DA
_geom_hbond_angle_DHA
_geom_hbond_site_symmetry_A
N11 H11 O16 0.88 2.02 2.8425(18) 156.1 2_655
N21 H21 O32 0.88 1.97 2.8253(18) 165.3 1_465
N31 H31 O22 0.88 1.99 2.8393(18) 161.3 1_645

loop_
_geom_torsion_atom_site_label_1
_geom_torsion_atom_site_label_2
_geom_torsion_atom_site_label_3
_geom_torsion_atom_site_label_4
_geom_torsion
_geom_torsion_site_symmetry_1
_geom_torsion_site_symmetry_2
_geom_torsion_site_symmetry_3
_geom_torsion_site_symmetry_4
_geom_torsion_publ_flag
C16 N11 C12 O12 -175.50(16) . . . . ?
C16 N11 C12 N13 5.1(2) . . . . ?
O12 C12 N13 C14 177.68(16) . . . . ?
N11 C12 N13 C14 -3.0(2) . . . . ?
O12 C12 N13 C18 9.9(2) . . . . ?
N11 C12 N13 C18 -170.76(14) . . . . ?
C12 N13 C14 C15 1.4(3) . . . . ?
C18 N13 C14 C15 168.94(16) . . . . ?
N13 C14 C15 C16 -1.3(3) . . . . ?
N13 C14 C15 C17 -178.76(16) . . . . ?
C12 N11 C16 O16 174.80(16) . . . . ?
C12 N11 C16 C15 -5.1(3) . . . . ?
C14 C15 C16 O16 -177.06(17) . . . . ?
C17 C15 C16 O16 0.5(3) . . . . ?
C14 C15 C16 N11 2.9(2) . . . . ?
C17 C15 C16 N11 -179.58(16) . . . . ?
C14 N13 C18 C41 59.08(19) . . . . ?
C12 N13 C18 C41 -132.97(15) . . . . ?
C26 N21 C22 O22 177.00(17) . . . . ?
C26 N21 C22 N23 -3.0(3) . . . . ?
O22 C22 N23 C24 -179.19(16) . . . . ?
N21 C22 N23 C24 0.8(2) . . . . ?
O22 C22 N23 C28 -6.0(3) . . . . ?
N21 C22 N23 C28 173.98(14) . . . . ?
C22 N23 C24 C25 0.1(3) . . . . ?
C28 N23 C24 C25 -172.90(16) . . . . ?
N23 C24 C25 C26 0.8(3) . . . . ?
N23 C24 C25 C27 -179.56(16) . . . . ?
C22 N21 C26 O26 -176.03(17) . . . . ?
C22 N21 C26 C25 3.9(3) . . . . ?
C24 C25 C26 O26 177.34(17) . . . . ?
C27 C25 C26 O26 -2.3(3) . . . . ?
C24 C25 C26 N21 -2.5(2) . . . . ?
C27 C25 C26 N21 177.82(16) . . . . ?
C24 N23 C28 C43 -53.9(2) . . . . ?
C22 N23 C28 C43 132.84(16) . . . . ?
C36 N31 C32 O32 173.59(17) . . . . ?
C36 N31 C32 N35 -6.7(3) . . . . ?
N35 C34 C35 C36 1.1(3) . . . . ?
N35 C34 C35 C37 179.66(16) . . . . ?
O32 C32 N35 C34 -173.17(15) . . . . ?
N31 C32 N35 C34 7.2(2) . . . . ?
O32 C32 N35 C38 -3.7(2) . . . . ?
N31 C32 N35 C38 176.64(14) . . . . ?
C35 C34 N35 C32 -4.9(2) . . . . ?
C35 C34 N35 C38 -174.22(16) . . . . ?
C32 N31 C36 O36 -175.37(18) . . . . ?
C32 N31 C36 C35 3.3(3) . . . . ?
C34 C35 C36 O36 178.36(18) . . . . ?
C37 C35 C36 O36 -0.2(3) . . . . ?
C34 C35 C36 N31 -0.2(2) . . . . ?
C37 C35 C36 N31 -178.81(16) . . . . ?
C32 N35 C38 C45 137.85(15) . . . . ?
C34 N35 C38 C45 -52.60(19) . . . . ?
N13 C18 C41 C46 -107.99(17) . . . . ?
N13 C18 C41 C42 77.34(19) . . . . ?
C46 C41 C42 C43 -3.4(2) . . . . ?
C18 C41 C42 C43 171.24(14) . . . . ?
C46 C41 C42 C47 177.11(15) . . . . ?
C18 C41 C42 C47 -8.2(2) . . . . ?
C41 C42 C43 C44 2.0(2) . . . . ?
C47 C42 C43 C44 -178.56(15) . . . . ?
C41 C42 C43 C28 -174.37(14) . . . . ?
C47 C42 C43 C28 5.1(2) . . . . ?
N23 C28 C43 C42 -71.2(2) . . . . ?
N23 C28 C43 C44 112.45(16) . . . . ?
C42 C43 C44 C45 1.8(2) . . . . ?
C28 C43 C44 C45 178.15(14) . . . . ?
C42 C43 C44 C48 -176.93(15) . . . . ?
C28 C43 C44 C48 -0.6(2) . . . . ?
C43 C44 C45 C46 -4.3(2) . . . . ?
C48 C44 C45 C46 174.47(15) . . . . ?
C43 C44 C45 C38 173.78(14) . . . . ?
C48 C44 C45 C38 -7.5(2) . . . . ?
N35 C38 C45 C44 111.91(16) . . . . ?
N35 C38 C45 C46 -70.00(18) . . . . ?
C42 C41 C46 C45 1.0(2) . . . . ?
C18 C41 C46 C45 -173.61(14) . . . . ?
C42 C41 C46 C49 179.08(14) . . . . ?
C18 C41 C46 C49 4.4(2) . . . . ?
C44 C45 C46 C41 2.9(2) . . . . ?
C38 C45 C46 C41 -175.24(14) . . . . ?
C44 C45 C46 C49 -175.19(14) . . . . ?
C38 C45 C46 C49 6.7(2) . . . . ?
C6A C1A C2A C3A 2.5(6) . . . . ?
C1A C2A C3A C4A 0.9(6) . . . . ?
C2A C3A C4A C5A -3.8(5) . . . . ?
C3A C4A C5A C6A 3.3(5) . . . . ?
C2A C1A C6A C5A -3.0(5) . . . . ?
C4A C5A C6A C1A 0.0(5) . . . . ?
C6A' C1A' C2A' C3A' 0.0 . . . . ?
C1A' C1A' C2A' C3A' 139.53(12) 2_665 . . . ?
C1A' C2A' C3A' C4A' 0.0 . . . . ?
C2A' C3A' C4A' C5A' 0.0 . . . . ?
C3A' C4A' C5A' C6A' 0.0 . . . . ?
C4A' C5A' C6A' C1A' 0.0 . . . . ?
C2A' C1A' C6A' C5A' 0.0 . . . . ?
C1A' C1A' C6A' C5A' -123.24(15) 2_665 . . . ?
C6B C1B C2B C3B -0.9(3) . . . . ?
C1B C2B C3B C4B -0.1(4) . . . . ?
C2B C3B C4B C5B 0.9(4) . . . . ?
C3B C4B C5B C6B -0.6(4) . . . . ?
C4B C5B C6B C1B -0.5(4) . . . . ?
C2B C1B C6B C5B 1.2(3) . . . . ?
